data_4509105
loop_
_publ_author_name
'Xu, Hai-Bing'
'Zhang, Li-Yi'
'Chen, Xiao-Ming'
'Li, Xiu-Ling'
'Chen, Zhong-Ning'

_publ_section_title
;
 Modulation of Pt \\rightarrow Ln Energy Transfer in PtLn2(Ln = Nd, Er,
 Yb) Complexes with
 2,2&#x2032;-Bipyridyl/2,2&#x2032;:6&#x2032;2&#x2032;&#x2032;-Terpyridyl
 Ethynyl Ligands
;
_journal_issue 1
_journal_name_full 'Crystal Growth &amp; Design'
_journal_page_first 569
_journal_paper_doi 10.1021/cg800866r
_journal_volume 9
_journal_year 2009
_chemical_formula_sum 'C61 H52 Cl6 N6 Pt'
_chemical_formula_weight 1276.88
_chemical_name_systematic
; 
 ? 
;
_space_group_IT_number 15
_symmetry_cell_setting monoclinic
_symmetry_space_group_name_Hall '-C 2yc'
_symmetry_space_group_name_H-M 'C 1 2/c 1'
_atom_sites_solution_hydrogens geom
_atom_sites_solution_primary direct
_atom_sites_solution_secondary difmap
_audit_creation_method SHELXL-97
_cell_angle_alpha 90.00
_cell_angle_beta 104.563(3)
_cell_angle_gamma 90.00
_cell_formula_units_Z 4
_cell_length_a 19.445(6)
_cell_length_b 18.608(6)
_cell_length_c 16.675(5)
_cell_measurement_reflns_used 7964
_cell_measurement_temperature 293(2)
_cell_measurement_theta_max 27.4835
_cell_measurement_theta_min 2.2136
_cell_volume 5840(3)
_computing_cell_refinement 'Bruker XSCANS'
_computing_data_collection 'Bruker XSCANS'
_computing_data_reduction 'Bruker SHELXTL'
_computing_molecular_graphics 'Bruker SHELXTL'
_computing_publication_material 'Bruker SHELXTL'
_computing_structure_refinement 'SHELXL-97 (Sheldrick, 1997)'
_computing_structure_solution 'SHELXS-97 (Sheldrick, 1990)'
_diffrn_ambient_temperature 293(2)
_diffrn_measured_fraction_theta_full 0.993
_diffrn_measured_fraction_theta_max 0.993
_diffrn_measurement_device_type 'RIGAKU MERCURY CCD/AFC'
_diffrn_measurement_method '\w scans'
_diffrn_radiation_monochromator graphite
_diffrn_radiation_source 'Rotating Anode'
_diffrn_radiation_type MoK\a
_diffrn_radiation_wavelength 0.71073
_diffrn_reflns_av_R_equivalents 0.0270
_diffrn_reflns_av_sigmaI/netI 0.0257
_diffrn_reflns_limit_h_max 25
_diffrn_reflns_limit_h_min -24
_diffrn_reflns_limit_k_max 23
_diffrn_reflns_limit_k_min -14
_diffrn_reflns_limit_l_max 21
_diffrn_reflns_limit_l_min -21
_diffrn_reflns_number 21993
_diffrn_reflns_theta_full 27.46
_diffrn_reflns_theta_max 27.46
_diffrn_reflns_theta_min 2.71
_exptl_absorpt_coefficient_mu 2.721
_exptl_absorpt_correction_T_max 1.0000
_exptl_absorpt_correction_T_min 0.5819
_exptl_absorpt_correction_type multi-scan
_exptl_crystal_colour Yellow
_exptl_crystal_density_diffrn 1.452
_exptl_crystal_density_method 'not measured'
_exptl_crystal_description Prism
_exptl_crystal_F_000 2560
_exptl_crystal_size_max 0.50
_exptl_crystal_size_mid 0.50
_exptl_crystal_size_min 0.15
_refine_diff_density_max 2.253
_refine_diff_density_min -1.207
_refine_diff_density_rms 0.091
_refine_ls_extinction_method none
_refine_ls_goodness_of_fit_ref 1.045
_refine_ls_hydrogen_treatment constr
_refine_ls_matrix_type full
_refine_ls_number_parameters 368
_refine_ls_number_reflns 6663
_refine_ls_number_restraints 136
_refine_ls_restrained_S_all 1.069
_refine_ls_R_factor_all 0.0417
_refine_ls_R_factor_gt 0.0372
_refine_ls_shift/su_max 0.001
_refine_ls_shift/su_mean 0.000
_refine_ls_structure_factor_coef Fsqd
_refine_ls_weighting_details 'calc w=1/[\s^2^(Fo^2^)+(0.0730P)^2^+0.0000P] where P=(Fo^2^+2Fc^2^)/3'
_refine_ls_weighting_scheme calc
_refine_ls_wR_factor_gt 0.0976
_refine_ls_wR_factor_ref 0.1019
_reflns_number_gt 5992
_reflns_number_total 6663
_reflns_threshold_expression >2sigma(I)
_cod_data_source_file cg800866rsup1.cif
_cod_data_source_block compound_9
_cod_depositor_comments
;
The following automatic conversions were performed:

'_symmetry_cell_setting' value 'Monoclinic' changed to 'monoclinic'
according to /home/saulius/struct/CIF-dictionaries/cif_core.dic
dictionary named 'cif_core.dic' version 2.4.2 from
2011-04-26.

'_exptl_absorpt_correction_type' value 'Multi-scan'
changed to 'multi-scan' according to
/home/saulius/struct/CIF-dictionaries/cif_core.dic dictionary named
'cif_core.dic' version 2.4.2 from 2011-04-26.

Automatic conversion script
Id: cif_fix_values 1891 2012-01-12 08:04:46Z andrius 
;
_cod_original_sg_symbol_H-M C2/c
_cod_database_code 4509105

loop_
_symmetry_equiv_pos_as_xyz
'x, y, z'
'-x, y, -z+1/2'
'x+1/2, y+1/2, z'
'-x+1/2, y+1/2, -z+1/2'
'-x, -y, -z'
'x, -y, z-1/2'
'-x+1/2, -y+1/2, -z'
'x+1/2, -y+1/2, z-1/2'

loop_
_atom_site_label
_atom_site_type_symbol
_atom_site_fract_x
_atom_site_fract_y
_atom_site_fract_z
_atom_site_U_iso_or_equiv
_atom_site_adp_type
_atom_site_occupancy
_atom_site_symmetry_multiplicity
_atom_site_calc_flag
_atom_site_refinement_flags
_atom_site_disorder_assembly
_atom_site_disorder_group
Pt Pt 0.0000 0.425456(8) 0.2500 0.04515(8) Uani 1 2 d S . .
N1 N 0.03244(16) 0.33963(15) 0.19044(18) 0.0508(6) Uani 1 1 d . . .
N2 N 0.1726(2) 1.0165(2) -0.1359(3) 0.0836(12) Uani 1 1 d . . .
N3 N 0.2704(3) 1.0495(3) -0.2857(3) 0.0899(13) Uani 1 1 d . . .
C1 C 0.01827(19) 0.27357(19) 0.2165(2) 0.0537(7) Uani 1 1 d U . .
C2 C 0.0388(2) 0.2125(2) 0.1794(3) 0.0669(10) Uani 1 1 d U . .
H2A H 0.0293 0.1673 0.1981 0.080 Uiso 1 1 calc R . .
C3 C 0.0722(2) 0.2169(2) 0.1169(3) 0.0704(11) Uani 1 1 d DU A .
C4 C 0.0860(2) 0.2853(2) 0.0915(3) 0.0689(10) Uani 1 1 d U . .
H4A H 0.1086 0.2908 0.0489 0.083 Uiso 1 1 calc R . .
C5 C 0.0665(2) 0.3443(2) 0.1288(2) 0.0616(9) Uani 1 1 d U . .
H5A H 0.0769 0.3896 0.1114 0.074 Uiso 1 1 calc R . .
C6 C 0.0938(2) 0.1491(2) 0.0759(3) 0.0847(14) Uani 1 1 d DU . .
C7 C 0.1261(6) 0.1666(5) 0.0024(5) 0.113(3) Uani 0.660(8) 1 d PDU A 1
H7A H 0.1387 0.1227 -0.0206 0.170 Uiso 0.660(8) 1 calc PR A 1
H7B H 0.1678 0.1957 0.0216 0.170 Uiso 0.660(8) 1 calc PR A 1
H7C H 0.0919 0.1923 -0.0393 0.170 Uiso 0.660(8) 1 calc PR A 1
C8 C 0.0290(4) 0.1029(5) 0.0390(7) 0.106(3) Uani 0.660(8) 1 d PDU A 1
H8A H 0.0063 0.0896 0.0817 0.159 Uiso 0.660(8) 1 calc PR A 1
H8B H 0.0434 0.0604 0.0150 0.159 Uiso 0.660(8) 1 calc PR A 1
H8C H -0.0038 0.1297 -0.0031 0.159 Uiso 0.660(8) 1 calc PR A 1
C9 C 0.1519(5) 0.1103(5) 0.1387(5) 0.101(3) Uani 0.660(8) 1 d PDU A 1
H9A H 0.1349 0.0978 0.1861 0.151 Uiso 0.660(8) 1 calc PR A 1
H9B H 0.1926 0.1410 0.1554 0.151 Uiso 0.660(8) 1 calc PR A 1
H9C H 0.1650 0.0673 0.1141 0.151 Uiso 0.660(8) 1 calc PR A 1
C7' C 0.0780(12) 0.0795(5) 0.1175(12) 0.111(5) Uani 0.340(8) 1 d PDU A 2
H7'A H 0.0778 0.0397 0.0809 0.167 Uiso 0.340(8) 1 calc PR A 2
H7'B H 0.0324 0.0833 0.1295 0.167 Uiso 0.340(8) 1 calc PR A 2
H7'C H 0.1139 0.0722 0.1681 0.167 Uiso 0.340(8) 1 calc PR A 2
C8' C 0.0430(10) 0.1365(12) -0.0083(8) 0.109(5) Uani 0.340(8) 1 d PDU A 2
H8'A H -0.0018 0.1201 -0.0010 0.164 Uiso 0.340(8) 1 calc PR A 2
H8'B H 0.0625 0.1008 -0.0379 0.164 Uiso 0.340(8) 1 calc PR A 2
H8'C H 0.0362 0.1805 -0.0392 0.164 Uiso 0.340(8) 1 calc PR A 2
C9' C 0.1745(3) 0.1463(11) 0.0965(13) 0.105(5) Uani 0.340(8) 1 d PDU A 2
H9'A H 0.1926 0.1337 0.1538 0.158 Uiso 0.340(8) 1 calc PR A 2
H9'B H 0.1926 0.1924 0.0863 0.158 Uiso 0.340(8) 1 calc PR A 2
H9'C H 0.1891 0.1108 0.0624 0.158 Uiso 0.340(8) 1 calc PR A 2
C11 C 0.02967(19) 0.50150(19) 0.1851(2) 0.0498(7) Uani 1 1 d . . .
C12 C 0.0442(2) 0.5494(2) 0.1442(2) 0.0554(8) Uani 1 1 d . . .
C13 C 0.06388(19) 0.6091(2) 0.0989(2) 0.0519(8) Uani 1 1 d . . .
C14 C 0.0789(2) 0.5999(2) 0.0222(3) 0.0618(9) Uani 1 1 d . . .
H14A H 0.0735 0.5549 -0.0030 0.074 Uiso 1 1 calc R . .
C15 C 0.1018(2) 0.6575(2) -0.0169(2) 0.0633(10) Uani 1 1 d . . .
H15A H 0.1121 0.6503 -0.0678 0.076 Uiso 1 1 calc R . .
C16 C 0.10968(19) 0.7252(2) 0.0180(2) 0.0539(8) Uani 1 1 d . . .
C17 C 0.0913(2) 0.7355(2) 0.0933(2) 0.0611(9) Uani 1 1 d . . .
H17A H 0.0944 0.7810 0.1170 0.073 Uiso 1 1 calc R . .
C18 C 0.0686(2) 0.6786(2) 0.1319(2) 0.0611(9) Uani 1 1 d . . .
H18A H 0.0561 0.6864 0.1815 0.073 Uiso 1 1 calc R . .
C19 C 0.1350(2) 0.7848(2) -0.0213(2) 0.0620(9) Uani 1 1 d . . .
C20 C 0.1570(2) 0.8332(2) -0.0539(3) 0.0635(9) Uani 1 1 d . . .
C21 C 0.1822(2) 0.8929(2) -0.0944(2) 0.0579(9) Uani 1 1 d . . .
C22 C 0.1541(3) 0.9600(3) -0.0971(4) 0.0843(15) Uani 1 1 d . . .
H22A H 0.1188 0.9670 -0.0692 0.101 Uiso 1 1 calc R . .
C23 C 0.2225(2) 1.0054(2) -0.1773(3) 0.0588(9) Uani 1 1 d . . .
C24 C 0.2567(2) 0.9403(3) -0.1751(3) 0.0665(10) Uani 1 1 d . . .
H24A H 0.2931 0.9350 -0.2017 0.080 Uiso 1 1 calc R . .
C25 C 0.2372(2) 0.8837(2) -0.1337(3) 0.0683(10) Uani 1 1 d . . .
H25A H 0.2602 0.8396 -0.1316 0.082 Uiso 1 1 calc R . .
C26 C 0.2402(2) 1.0672(2) -0.2253(3) 0.0605(10) Uani 1 1 d U . .
C27 C 0.2266(3) 1.1378(3) -0.2070(3) 0.0802(13) Uani 1 1 d U . .
H27A H 0.2052 1.1485 -0.1644 0.096 Uiso 1 1 calc R . .
C28 C 0.2459(3) 1.1915(3) -0.2541(4) 0.0938(17) Uani 1 1 d U . .
H28A H 0.2384 1.2394 -0.2428 0.113 Uiso 1 1 calc R . .
C29 C 0.2759(3) 1.1743(3) -0.3172(4) 0.1012(18) Uani 1 1 d U . .
H29A H 0.2884 1.2098 -0.3503 0.121 Uiso 1 1 calc R . .
C30 C 0.2869(4) 1.1043(4) -0.3300(5) 0.113(2) Uani 1 1 d U . .
H30A H 0.3075 1.0929 -0.3730 0.135 Uiso 1 1 calc R . .
C01 C 0.3585(4) 0.9140(4) -0.3729(4) 0.100(2) Uani 1 1 d . . .
H01A H 0.4067 0.9321 -0.3544 0.120 Uiso 1 1 calc R . .
H01B H 0.3304 0.9357 -0.3387 0.120 Uiso 1 1 calc R . .
Cl1 Cl 0.35866(13) 0.82117(13) -0.36171(13) 0.1429(7) Uani 1 1 d . . .
Cl2 Cl 0.32293(15) 0.93761(13) -0.47667(15) 0.1358(8) Uani 1 1 d . . .
C02 C 0.5000 0.4189(3) -0.7500 0.176(8) Uani 1 2 d SD . .
Cl3 Cl 0.5000 0.32563(16) -0.7500 0.1689(14) Uani 1 2 d SD . .
Cl4 Cl 0.4577(3) 0.4517(4) -0.6808(4) 0.292(6) Uani 0.50 1 d PD . .

loop_
_atom_site_aniso_label
_atom_site_aniso_U_11
_atom_site_aniso_U_22
_atom_site_aniso_U_33
_atom_site_aniso_U_23
_atom_site_aniso_U_13
_atom_site_aniso_U_12
Pt 0.05587(12) 0.03343(11) 0.04943(12) 0.000 0.01936(8) 0.000
N1 0.0606(16) 0.0359(14) 0.0560(15) -0.0020(11) 0.0151(13) 0.0058(12)
N2 0.104(3) 0.049(2) 0.119(3) 0.0173(19) 0.069(3) 0.0108(19)
N3 0.108(3) 0.064(2) 0.120(4) 0.024(3) 0.069(3) 0.007(2)
C1 0.0601(18) 0.0373(17) 0.0589(18) -0.0012(14) 0.0060(14) 0.0038(15)
C2 0.074(2) 0.0404(19) 0.077(2) -0.0079(17) 0.0010(19) 0.0082(17)
C3 0.065(2) 0.059(2) 0.078(2) -0.0200(19) 0.0018(18) 0.0210(18)
C4 0.074(2) 0.065(3) 0.072(2) -0.0098(19) 0.0250(18) 0.0153(19)
C5 0.075(2) 0.053(2) 0.063(2) -0.0025(16) 0.0294(18) 0.0080(17)
C6 0.088(3) 0.067(3) 0.094(3) -0.025(2) 0.013(2) 0.030(2)
C7 0.157(7) 0.087(6) 0.110(6) -0.026(5) 0.059(5) 0.027(5)
C8 0.106(6) 0.075(5) 0.123(7) -0.049(5) 0.004(5) 0.022(5)
C9 0.093(5) 0.081(6) 0.121(6) -0.005(5) 0.012(5) 0.043(4)
C7' 0.113(9) 0.086(9) 0.128(10) -0.037(7) 0.018(9) 0.036(7)
C8' 0.127(9) 0.088(9) 0.105(9) -0.035(8) 0.016(8) 0.031(8)
C9' 0.106(9) 0.090(9) 0.123(10) -0.014(8) 0.034(8) 0.042(7)
C11 0.0605(18) 0.0403(17) 0.0533(17) -0.0005(14) 0.0232(15) 0.0029(14)
C12 0.064(2) 0.0459(19) 0.063(2) 0.0050(17) 0.0286(17) 0.0023(16)
C13 0.0575(19) 0.044(2) 0.0593(19) 0.0062(15) 0.0243(15) 0.0028(15)
C14 0.077(2) 0.0467(19) 0.071(2) -0.0022(18) 0.0359(19) -0.0008(18)
C15 0.078(2) 0.061(2) 0.060(2) 0.0027(17) 0.0356(19) 0.0023(19)
C16 0.0571(18) 0.0490(19) 0.0591(18) 0.0105(15) 0.0211(15) 0.0019(15)
C17 0.081(2) 0.047(2) 0.063(2) 0.0042(16) 0.0308(18) 0.0018(18)
C18 0.089(3) 0.0446(19) 0.062(2) 0.0042(16) 0.0411(19) 0.0030(18)
C19 0.065(2) 0.056(2) 0.070(2) 0.0115(18) 0.0254(17) 0.0027(17)
C20 0.071(2) 0.054(2) 0.070(2) 0.0121(18) 0.0261(19) 0.0001(18)
C21 0.066(2) 0.048(2) 0.062(2) 0.0100(16) 0.0206(17) -0.0032(17)
C22 0.108(4) 0.052(3) 0.115(4) 0.013(2) 0.069(3) 0.005(2)
C23 0.060(2) 0.048(2) 0.071(2) 0.0087(17) 0.0219(17) -0.0033(16)
C24 0.063(2) 0.066(2) 0.079(3) 0.018(2) 0.033(2) 0.0090(19)
C25 0.070(2) 0.057(2) 0.083(3) 0.019(2) 0.028(2) 0.0103(19)
C26 0.057(2) 0.053(2) 0.073(3) 0.0143(16) 0.0178(19) -0.0024(15)
C27 0.103(3) 0.053(3) 0.092(3) 0.009(2) 0.038(3) -0.005(2)
C28 0.122(4) 0.052(3) 0.115(4) 0.015(2) 0.044(4) -0.008(3)
C29 0.115(4) 0.071(3) 0.134(5) 0.041(3) 0.060(4) -0.002(3)
C30 0.146(5) 0.081(4) 0.142(5) 0.041(4) 0.093(5) 0.009(4)
C01 0.088(4) 0.131(6) 0.086(4) -0.017(3) 0.030(3) -0.028(3)
Cl1 0.1653(18) 0.1288(17) 0.1269(14) 0.0265(12) 0.0222(13) 0.0025(14)
Cl2 0.1560(19) 0.1389(17) 0.1060(13) 0.0297(11) 0.0206(12) -0.0284(13)
C02 0.27(2) 0.072(8) 0.191(17) 0.000 0.064(16) 0.000
Cl3 0.256(4) 0.0861(18) 0.189(3) 0.000 0.103(3) 0.000
Cl4 0.225(7) 0.296(8) 0.268(8) -0.199(8) -0.099(6) 0.144(7)

loop_
_atom_type_symbol
_atom_type_description
_atom_type_scat_dispersion_real
_atom_type_scat_dispersion_imag
_atom_type_scat_source
C C 0.0033 0.0016 'International Tables Vol C Tables 4.2.6.8 and 6.1.1.4'
H H 0.0000 0.0000 'International Tables Vol C Tables 4.2.6.8 and 6.1.1.4'
N N 0.0061 0.0033 'International Tables Vol C Tables 4.2.6.8 and 6.1.1.4'
Cl Cl 0.1484 0.1585 'International Tables Vol C Tables 4.2.6.8 and 6.1.1.4'
Pt Pt -1.7033 8.3905 'International Tables Vol C Tables 4.2.6.8 and 6.1.1.4'

loop_
_geom_angle_atom_site_label_1
_geom_angle_atom_site_label_2
_geom_angle_atom_site_label_3
_geom_angle
_geom_angle_site_symmetry_1
_geom_angle_site_symmetry_3
C11 Pt C11 87.2(2) . 2
C11 Pt N1 175.06(12) . 2
C11 Pt N1 97.22(15) 2 2
C11 Pt N1 97.22(15) . .
C11 Pt N1 175.06(12) 2 .
N1 Pt N1 78.45(17) 2 .
C1 N1 C5 118.6(3) . .
C1 N1 Pt 115.9(2) . .
C5 N1 Pt 125.5(3) . .
C22 N2 C23 116.6(4) . .
C26 N3 C30 116.1(5) . .
N1 C1 C2 119.5(4) . .
N1 C1 C1 114.9(2) . 2
C2 C1 C1 125.7(3) . 2
C3 C2 C1 122.2(4) . .
C3 C2 H2A 118.9 . .
C1 C2 H2A 118.9 . .
C2 C3 C4 117.0(3) . .
C2 C3 C6 121.7(4) . .
C4 C3 C6 121.3(4) . .
C5 C4 C3 120.2(4) . .
C5 C4 H4A 119.9 . .
C3 C4 H4A 119.9 . .
N1 C5 C4 122.6(4) . .
N1 C5 H5A 118.7 . .
C4 C5 H5A 118.7 . .
C9 C6 C8' 139.7(9) . .
C9 C6 C9' 43.9(8) . .
C8' C6 C9' 126.8(12) . .
C9 C6 C8 114.1(7) . .
C8' C6 C8 42.1(9) . .
C9' C6 C8 140.8(8) . .
C9 C6 C7' 59.0(10) . .
C8' C6 C7' 97.4(13) . .
C9' C6 C7' 100.4(12) . .
C8 C6 C7' 57.8(10) . .
C9 C6 C3 108.8(4) . .
C8' C6 C3 110.5(7) . .
C9' C6 C3 108.0(7) . .
C8 C6 C3 110.5(4) . .
C7' C6 C3 112.4(7) . .
C9 C6 C7 105.5(7) . .
C8' C6 C7 66.4(11) . .
C9' C6 C7 65.5(10) . .
C8 C6 C7 105.0(7) . .
C7' C6 C7 134.7(8) . .
C3 C6 C7 112.9(5) . .
C6 C7 H7A 109.5 . .
C6 C7 H7B 109.5 . .
H7A C7 H7B 109.5 . .
C6 C7 H7C 109.5 . .
H7A C7 H7C 109.5 . .
H7B C7 H7C 109.5 . .
C6 C8 H8A 109.5 . .
C6 C8 H8B 109.5 . .
H8A C8 H8B 109.5 . .
C6 C8 H8C 109.5 . .
H8A C8 H8C 109.5 . .
H8B C8 H8C 109.5 . .
C6 C9 H9A 109.5 . .
C6 C9 H9B 109.5 . .
H9A C9 H9B 109.5 . .
C6 C9 H9C 109.5 . .
H9A C9 H9C 109.5 . .
H9B C9 H9C 109.5 . .
C6 C7' H7'A 109.5 . .
C6 C7' H7'B 109.5 . .
H7'A C7' H7'B 109.5 . .
C6 C7' H7'C 109.5 . .
H7'A C7' H7'C 109.5 . .
H7'B C7' H7'C 109.5 . .
C6 C8' H8'A 109.5 . .
C6 C8' H8'B 109.5 . .
H8'A C8' H8'B 109.5 . .
C6 C8' H8'C 109.5 . .
H8'A C8' H8'C 109.5 . .
H8'B C8' H8'C 109.5 . .
C6 C9' H9'A 109.5 . .
C6 C9' H9'B 109.5 . .
H9'A C9' H9'B 109.5 . .
C6 C9' H9'C 109.5 . .
H9'A C9' H9'C 109.5 . .
H9'B C9' H9'C 109.5 . .
C12 C11 Pt 176.6(3) . .
C11 C12 C13 176.9(4) . .
C14 C13 C18 117.8(3) . .
C14 C13 C12 122.0(4) . .
C18 C13 C12 120.2(3) . .
C15 C14 C13 120.3(4) . .
C15 C14 H14A 119.9 . .
C13 C14 H14A 119.9 . .
C16 C15 C14 121.6(3) . .
C16 C15 H15A 119.2 . .
C14 C15 H15A 119.2 . .
C15 C16 C17 118.4(3) . .
C15 C16 C19 121.8(3) . .
C17 C16 C19 119.8(4) . .
C18 C17 C16 120.0(4) . .
C18 C17 H17A 120.0 . .
C16 C17 H17A 120.0 . .
C17 C18 C13 121.8(3) . .
C17 C18 H18A 119.1 . .
C13 C18 H18A 119.1 . .
C20 C19 C16 178.7(4) . .
C19 C20 C21 178.6(5) . .
C22 C21 C25 116.5(4) . .
C22 C21 C20 122.7(4) . .
C25 C21 C20 120.8(4) . .
N2 C22 C21 125.9(4) . .
N2 C22 H22A 117.1 . .
C21 C22 H22A 117.1 . .
N2 C23 C24 122.0(4) . .
N2 C23 C26 116.9(4) . .
C24 C23 C26 121.2(4) . .
C25 C24 C23 119.9(4) . .
C25 C24 H24A 120.1 . .
C23 C24 H24A 120.1 . .
C24 C25 C21 119.0(4) . .
C24 C25 H25A 120.5 . .
C21 C25 H25A 120.5 . .
N3 C26 C27 123.2(4) . .
N3 C26 C23 114.9(4) . .
C27 C26 C23 121.9(4) . .
C28 C27 C26 117.7(5) . .
C28 C27 H27A 121.2 . .
C26 C27 H27A 121.2 . .
C29 C28 C27 120.0(6) . .
C29 C28 H28A 120.0 . .
C27 C28 H28A 120.0 . .
C30 C29 C28 117.7(5) . .
C30 C29 H29A 121.2 . .
C28 C29 H29A 121.2 . .
N3 C30 C29 125.3(6) . .
N3 C30 H30A 117.4 . .
C29 C30 H30A 117.4 . .
Cl1 C01 Cl2 110.1(4) . .
Cl1 C01 H01A 109.6 . .
Cl2 C01 H01A 109.6 . .
Cl1 C01 H01B 109.6 . .
Cl2 C01 H01B 109.6 . .
H01A C01 H01B 108.1 . .
Cl4 C02 Cl4 137.6(7) . 2_653
Cl4 C02 Cl3 111.2(3) . .
Cl4 C02 Cl3 111.2(3) 2_653 .

loop_
_geom_bond_atom_site_label_1
_geom_bond_atom_site_label_2
_geom_bond_distance
_geom_bond_site_symmetry_2
Pt C11 1.954(4) .
Pt C11 1.954(4) 2
Pt N1 2.062(3) 2
Pt N1 2.062(3) .
N1 C1 1.355(5) .
N1 C5 1.359(5) .
N2 C22 1.332(6) .
N2 C23 1.340(5) .
N3 C26 1.327(6) .
N3 C30 1.345(7) .
C1 C2 1.399(5) .
C1 C1 1.467(8) 2
C2 C3 1.363(7) .
C2 H2A 0.9300 .
C3 C4 1.389(7) .
C3 C6 1.542(4) .
C4 C5 1.362(6) .
C4 H4A 0.9300 .
C5 H5A 0.9300 .
C6 C9 1.517(5) .
C6 C8' 1.517(5) .
C6 C9' 1.519(5) .
C6 C8 1.522(5) .
C6 C7' 1.536(5) .
C6 C7 1.544(5) .
C7 H7A 0.9600 .
C7 H7B 0.9600 .
C7 H7C 0.9600 .
C8 H8A 0.9600 .
C8 H8B 0.9600 .
C8 H8C 0.9600 .
C9 H9A 0.9600 .
C9 H9B 0.9600 .
C9 H9C 0.9600 .
C7' H7'A 0.9600 .
C7' H7'B 0.9600 .
C7' H7'C 0.9600 .
C8' H8'A 0.9600 .
C8' H8'B 0.9600 .
C8' H8'C 0.9600 .
C9' H9'A 0.9600 .
C9' H9'B 0.9600 .
C9' H9'C 0.9600 .
C11 C12 1.199(5) .
C12 C13 1.448(5) .
C13 C14 1.392(5) .
C13 C18 1.401(5) .
C14 C15 1.383(6) .
C14 H14A 0.9300 .
C15 C16 1.381(6) .
C15 H15A 0.9300 .
C16 C17 1.402(5) .
C16 C19 1.436(5) .
C17 C18 1.367(5) .
C17 H17A 0.9300 .
C18 H18A 0.9300 .
C19 C20 1.186(5) .
C20 C21 1.448(5) .
C21 C22 1.358(7) .
C21 C25 1.399(6) .
C22 H22A 0.9300 .
C23 C24 1.378(6) .
C23 C26 1.492(5) .
C24 C25 1.364(6) .
C24 H24A 0.9300 .
C25 H25A 0.9300 .
C26 C27 1.389(6) .
C27 C28 1.379(7) .
C27 H27A 0.9300 .
C28 C29 1.365(8) .
C28 H28A 0.9300 .
C29 C30 1.346(9) .
C29 H29A 0.9300 .
C30 H30A 0.9300 .
C01 Cl1 1.738(7) .
C01 Cl2 1.751(7) .
C01 H01A 0.9700 .
C01 H01B 0.9700 .
C02 Cl4 1.690(4) .
C02 Cl4 1.690(4) 2_653
C02 Cl3 1.736(5) .
